data_7720828
loop_
_publ_author_name
'Le-Hoang, Giau'
'Gu\'en\'ee, Laure'
'Piguet, Claude'

_publ_section_title
;
 Tailoring Exciplex Formation in Metal-Induced Supramolecular Organization
;
_journal_name_full 'Dalton Transactions'
_journal_paper_doi 10.1039/D6DT00490C
_journal_year 2026
_chemical_formula_moiety 'C64 H51 F18 N5 O7 Y'
_chemical_formula_sum 'C64 H51 F18 N5 O7 Y'
_chemical_formula_weight 1433.01
_space_group_crystal_system monoclinic
_space_group_IT_number 14
_space_group_name_Hall '-P 2ybc'
_space_group_name_H-M_alt 'P 1 21/c 1'
_atom_sites_solution_hydrogens geom
_atom_sites_solution_primary dual
_atom_sites_solution_secondary difmap
_audit_creation_date 2025-09-29
_audit_creation_method
;
Olex2 1.5
(compiled 2025.07.13 svn.rb7424aed for OlexSys, GUI svn.r7314)
;
_audit_update_record
;
2026-02-17 deposited with the CCDC.	2026-04-02 downloaded from the CCDC.
;
_cell_angle_alpha 90
_cell_angle_beta 91.0352(14)
_cell_angle_gamma 90
_cell_formula_units_Z 4
_cell_length_a 12.36202(19)
_cell_length_b 27.8313(4)
_cell_length_c 18.0883(2)
_cell_measurement_reflns_used 19535
_cell_measurement_temperature 119.99(10)
_cell_measurement_theta_max 73.7980
_cell_measurement_theta_min 2.8690
_cell_volume 6222.28(15)
_computing_cell_refinement 'CrysAlisPro 1.171.43.90 (Rigaku OD, 2023)'
_computing_data_collection 'CrysAlisPro system (CCD 43.143a 64-bit (release 25-10-2024))'
_computing_data_reduction 'CrysAlisPro 1.171.43.90 (Rigaku OD, 2023)'
_computing_molecular_graphics 'Olex2 1.5 (Dolomanov et al., 2009)'
_computing_publication_material 'Olex2 1.5 (Dolomanov et al., 2009)'
_computing_structure_refinement 'SHELXL 2018/3 (Sheldrick, 2015)'
_computing_structure_solution 'SHELXT 2018/3 (Sheldrick, 2015)'
_diffrn_ambient_environment N~2~
_diffrn_ambient_temperature 119.99(10)
_diffrn_detector 'Hybrid Pixel Array Detector'
_diffrn_detector_area_resol_mean 10.0000
_diffrn_detector_type 'HyPix-Arc 150'
_diffrn_measured_fraction_theta_full 0.999
_diffrn_measured_fraction_theta_max 0.967
_diffrn_measurement_details
;
List of Runs (angles in degrees, time in seconds):

  # Type    Start    End  Width  t~exp~   \w     \q     \k     \f   Frames
#--------------------------------------------------------------------------
  1  \w    -90.00 -25.00   0.50   10.00    --  -57.24 -15.00  90.00  130
  2  \w    -56.00 -24.00   0.50   10.00    --  -57.24 -15.00-150.00   64
  3  \w    -93.00 -68.00   0.50   10.00    --  -57.24 -15.00 150.00   50
  4  \w   -104.00 -32.00   0.50   10.00    --  -57.24 -15.00  30.00  144
  5  \w    -78.00 -28.00   0.50   10.00    --  -57.24 120.00-167.00  100
  6  \w    -86.00 -39.00   0.50   10.00    --  -57.24 125.00 -90.00   94
  7  \w    -64.00 -33.00   0.50   10.00    --  -57.24 -15.00 150.00   62
  8  \w     37.00  70.00   0.50   10.00    --   60.25 -94.00  60.00   66
  9  \w     37.00  70.00   0.50   10.00    --   60.25-125.00  60.00   66
 10  \w     48.00  81.00   0.50   10.00    --   74.77 -94.00 120.00   66
 11  \w     48.00  74.00   0.50   10.00    --   74.77-125.00 -60.00   52
 12  \w     73.00 100.00   0.50   10.00    --   74.77-125.00-180.00   54
 13  \w     40.00  89.00   0.50   10.00    --   79.86 -94.00 -90.00   98
 14  \w     45.00 109.00   0.50   10.00    --   79.86-125.00 120.00  128
 15  \w     45.00  71.00   0.50   10.00    --   79.86 -94.00 -30.00   52
 16  \w     55.00 109.00   0.50   10.00    --   79.86-125.00-180.00  108
 17  \w     42.00  77.00   0.50   10.00    --   79.86 -94.00 -60.00   70
 18  \w     47.00 119.00   0.50   10.00    --   79.86  15.00  60.00  144
 19  \w     47.00 108.00   0.50   10.00    --   79.86  15.00-150.00  122
 20  \w     90.00 127.00   0.50   10.00    --   79.86-153.00 -49.00   74
 21  \w     74.00 109.00   0.50   10.00    --   79.86-125.00 150.00   70
 22  \w     88.00 124.00   0.50   10.00    --   79.86  15.00  90.00   72
 23  \w     51.00  77.00   0.50   10.00    --   79.86-125.00  90.00   52
 24  \w     36.00  62.00   0.50   10.00    --   79.86-125.00 150.00   52
 25  \w     48.00 123.00   0.50   10.00    --   79.86  15.00 -90.00  150
 26  \w     50.00  75.00   0.50   10.00    --   79.86 -94.00  30.00   50
 27  \w     56.00 105.00   0.50   10.00    --   83.50-113.00-171.07   98
;
_diffrn_measurement_device 'four-circle diffractometer'
_diffrn_measurement_device_type 'XtaLAB Synergy, Dualflex, HyPix-Arc 150'
_diffrn_measurement_method '\w scans'
_diffrn_orient_matrix_type 'CrysAlisPro convention (1999,Acta A55,543-557)'
_diffrn_orient_matrix_UB_11 0.0623938000
_diffrn_orient_matrix_UB_12 -0.0477648000
_diffrn_orient_matrix_UB_13 -0.0042713000
_diffrn_orient_matrix_UB_21 0.1072988000
_diffrn_orient_matrix_UB_22 0.0271741000
_diffrn_orient_matrix_UB_23 0.0128922000
_diffrn_orient_matrix_UB_31 -0.0115661000
_diffrn_orient_matrix_UB_32 -0.0064862000
_diffrn_orient_matrix_UB_33 0.0841045000
_diffrn_radiation_monochromator mirror
_diffrn_radiation_probe x-ray
_diffrn_radiation_type 'Cu K\a'
_diffrn_radiation_wavelength 1.54184
_diffrn_reflns_av_R_equivalents 0.0368
_diffrn_reflns_av_unetI/netI 0.0344
_diffrn_reflns_Laue_measured_fraction_full 0.999
_diffrn_reflns_Laue_measured_fraction_max 0.967
_diffrn_reflns_limit_h_max 15
_diffrn_reflns_limit_h_min -15
_diffrn_reflns_limit_k_max 34
_diffrn_reflns_limit_k_min -34
_diffrn_reflns_limit_l_max 22
_diffrn_reflns_limit_l_min -13
_diffrn_reflns_number 59316
_diffrn_reflns_point_group_measured_fraction_full 0.999
_diffrn_reflns_point_group_measured_fraction_max 0.967
_diffrn_reflns_theta_full 67.684
_diffrn_reflns_theta_max 75.724
_diffrn_reflns_theta_min 2.914
_diffrn_source 'micro-focus sealed X-ray tube'
_diffrn_source_type 'PhotonJet (Cu) X-ray Source'
_exptl_absorpt_coefficient_mu 2.317
_exptl_absorpt_correction_T_max 0.971
_exptl_absorpt_correction_T_min 0.533
_exptl_absorpt_correction_type analytical
_exptl_absorpt_process_details
;
CrysAlisPro 1.171.43.90 (Rigaku Oxford Diffraction, 2023)
Analytical numeric absorption correction using a multifaceted crystal
model based on expressions derived by R.C. Clark & J.S. Reid.
(Clark, R. C. & Reid, J. S. (1995). Acta Cryst. A51, 887-897)
Empirical absorption correction using spherical harmonics,
implemented in SCALE3 ABSPACK scaling algorithm.
;
_exptl_crystal_colour colourless
_exptl_crystal_colour_primary colourless
_exptl_crystal_density_diffrn 1.530
_exptl_crystal_description needle
_exptl_crystal_F_000 2908
_exptl_crystal_size_max 0.61
_exptl_crystal_size_mid 0.03
_exptl_crystal_size_min 0.01
_refine_diff_density_max 1.175
_refine_diff_density_min -0.493
_refine_diff_density_rms 0.069
_refine_ls_extinction_method none
_refine_ls_goodness_of_fit_ref 1.029
_refine_ls_hydrogen_treatment constr
_refine_ls_matrix_type full
_refine_ls_number_parameters 967
_refine_ls_number_reflns 12529
_refine_ls_number_restraints 1
_refine_ls_restrained_S_all 1.029
_refine_ls_R_factor_all 0.0753
_refine_ls_R_factor_gt 0.0582
_refine_ls_shift/su_max 0.001
_refine_ls_shift/su_mean 0.000
_refine_ls_structure_factor_coef Fsqd
_refine_ls_weighting_details 'w=1/[\s^2^(Fo^2^)+(0.0699P)^2^+10.1600P] where P=(Fo^2^+2Fc^2^)/3'
_refine_ls_weighting_scheme calc
_refine_ls_wR_factor_gt 0.1475
_refine_ls_wR_factor_ref 0.1573
_reflns_Friedel_coverage 0.000
_reflns_number_gt 9843
_reflns_number_total 12529
_reflns_threshold_expression 'I > 2\s(I)'
_cod_data_source_file d6dt00490c2.cif
_cod_data_source_block L2Y
_cod_original_cell_volume 6222.30(15)
_cod_database_code 7720828
_shelx_shelxl_version_number 2018/3
_chemical_oxdiff_formula 'C64 H51 N5 O7 F18 Y1 '
_shelx_space_group_comment
;
The symmetry employed for this shelxl refinement is uniquely defined
by the following loop, which should always be used as a source of
symmetry information in preference to the above space-group names.
They are only intended as comments.
;
_shelx_estimated_absorpt_t_max 0.977
_shelx_estimated_absorpt_t_min 0.332
_olex2_refinement_description
;
1. Fixed Uiso
 At 1.2 times of:
  All C(H) groups, All C(H,H) groups, All C(H,H,H,H) groups
 At 1.5 times of:
  All C(H,H,H) groups
2. Restrained distances
 C12B-C10B
 1.54 with sigma of 0.02
3. Uiso/Uaniso restraints and constraints
Uanis(C12A) = Uanis(C12B)
4. Others
 Sof(O1B)=Sof(C30B)=Sof(H30C)=Sof(H30D)=Sof(C31B)=Sof(H31C)=Sof(H31D)=
 Sof(C32B)=Sof(H32C)=Sof(H32D)=Sof(C33B)=Sof(H33C)=Sof(H33D)=1-FVAR(1)
 Sof(O1A)=Sof(C30A)=Sof(H30A)=Sof(H30B)=Sof(C31A)=Sof(H31A)=Sof(H31B)=
 Sof(C32A)=Sof(H32A)=Sof(H32B)=Sof(C33A)=Sof(H33A)=Sof(H33B)=FVAR(1)
 Sof(H8BC)=Sof(H8BD)=Sof(C9B)=Sof(H9BA)=Sof(H9BB)=Sof(C10B)=Sof(H10B)=
 Sof(C11B)=Sof(H11D)=Sof(H11E)=Sof(H11F)=Sof(C12B)=Sof(H12D)=Sof(H12E)=
 Sof(H12F)=1-FVAR(2)
 Sof(H8AA)=Sof(H8AB)=Sof(C9A)=Sof(H9AA)=Sof(H9AB)=Sof(C10A)=Sof(H10A)=
 Sof(C11A)=Sof(H11A)=Sof(H11B)=Sof(H11C)=Sof(C12A)=Sof(H12A)=Sof(H12B)=
 Sof(H12C)=FVAR(2)
 Sof(F1B)=Sof(F2B)=Sof(F3B)=1-FVAR(3)
 Sof(F1A)=Sof(F2A)=Sof(F3A)=FVAR(3)
5.a Ternary CH refined with riding coordinates:
 C10A(H10A), C10B(H10B), C27(H27)
5.b Secondary CH2 refined with riding coordinates:
 C8(H8AA,H8AB), C8(H8BC,H8BD), C9A(H9AA,H9AB), C9B(H9BA,H9BB), C25(H25A,H25B),
 C26(H26A,H26B), C30A(H30A,H30B), C31A(H31A,H31B), C32A(H32A,H32B), C33A(H33A,
 H33B), C30B(H30C,H30D), C31B(H31C,H31D), C32B(H32C,H32D), C33B(H33C,H33D)
5.c Aromatic/amide H refined with riding coordinates:
 C2(H2), C3(H3), C4(H4), C5(H5), C16(H16), C20(H20), C21(H21), C22(H22),
 C23(H23), C36(H36), C37(H37), C39(H39), C40(H40), C41(H41), C43(H43), C44(H44),
  C46(H46), C47(H47), C52(H52), C57(H57), C62(H62)
5.d Idealised Me refined as rotating group:
 C11A(H11A,H11B,H11C), C12A(H12A,H12B,H12C), C11B(H11D,H11E,H11F), C12B(H12D,
 H12E,H12F), C28(H28A,H28B,H28C), C29(H29A,H29B,H29C)
;
_olex2_submission_special_instructions 'No special instructions were received'
_oxdiff_exptl_absorpt_empirical_details
;
Empirical correction (ABSPACK) includes:
- Absorption correction using spherical harmonics
- Frame scaling
;
_oxdiff_exptl_absorpt_empirical_full_max 1.296
_oxdiff_exptl_absorpt_empirical_full_min 0.571

loop_
_space_group_symop_operation_xyz
'x, y, z'
'-x, y+1/2, -z+1/2'
'-x, -y, -z'
'x, -y-1/2, z-1/2'

loop_
_atom_site_label
_atom_site_type_symbol
_atom_site_fract_x
_atom_site_fract_y
_atom_site_fract_z
_atom_site_U_iso_or_equiv
_atom_site_adp_type
_atom_site_occupancy
_atom_site_site_symmetry_order
_atom_site_calc_flag
_atom_site_refinement_flags_posn
_atom_site_refinement_flags_adp
_atom_site_refinement_flags_occupancy
_atom_site_disorder_assembly
_atom_site_disorder_group
Y1 Y 0.28557(3) 0.41219(2) 0.72794(2) 0.03739(10) Uani 1 1 d . . . . .
F4 F 0.2929(2) 0.54583(9) 0.89961(15) 0.0657(7) Uani 1 1 d . . . . .
F5 F 0.4546(2) 0.54295(9) 0.94565(14) 0.0632(7) Uani 1 1 d . . . . .
F6 F 0.3310(2) 0.49676(9) 0.98719(13) 0.0608(6) Uani 1 1 d . . . . .
F7 F 0.5420(3) 0.53862(11) 0.64516(17) 0.0814(9) Uani 1 1 d . . . . .
F8 F 0.4468(3) 0.60051(10) 0.66658(16) 0.0871(10) Uani 1 1 d . . . . .
F9 F 0.5131(3) 0.56019(11) 0.75747(15) 0.0868(10) Uani 1 1 d . . . . .
F10 F 0.0773(4) 0.5731(2) 0.7905(3) 0.187(3) Uani 1 1 d . . . . .
F11 F 0.0576(4) 0.58390(14) 0.6782(3) 0.1400(18) Uani 1 1 d . . . . .
F12 F -0.0149(3) 0.52486(13) 0.7258(3) 0.1324(17) Uani 1 1 d . . . . .
F13 F -0.0801(3) 0.32875(13) 0.6422(3) 0.1319(18) Uani 1 1 d . . . . .
F14 F -0.1481(2) 0.39856(14) 0.6402(2) 0.0973(11) Uani 1 1 d . . . . .
F15 F -0.0817(3) 0.37190(18) 0.7393(2) 0.1161(15) Uani 1 1 d . . . . .
F16 F 0.0738(3) 0.46124(15) 0.44858(18) 0.1042(12) Uani 1 1 d . . . . .
F17 F 0.1729(3) 0.51113(11) 0.5011(2) 0.0983(11) Uani 1 1 d . . . . .
F18 F 0.2434(3) 0.44988(15) 0.45287(17) 0.1106(14) Uani 1 1 d . . . . .
O2 O 0.46209(19) 0.39807(9) 0.78037(13) 0.0403(6) Uani 1 1 d . . . . .
O3 O 0.3138(2) 0.46076(9) 0.83610(14) 0.0429(6) Uani 1 1 d . . . . .
O4 O 0.1632(2) 0.47641(9) 0.72653(15) 0.0497(7) Uani 1 1 d . . . . .
O5 O 0.3879(2) 0.47970(9) 0.69543(14) 0.0476(6) Uani 1 1 d . . . . .
O6 O 0.11888(19) 0.37723(9) 0.68979(14) 0.0407(6) Uani 1 1 d . . . . .
O7 O 0.2405(2) 0.43408(9) 0.59959(14) 0.0447(6) Uani 1 1 d . . . . .
N1 N 0.1794(3) 0.38060(11) 0.83301(18) 0.0460(8) Uani 1 1 d . . . . .
N2 N 0.0809(3) 0.32326(14) 0.8866(2) 0.0643(10) Uani 1 1 d . . . . .
N3 N 0.3001(2) 0.32306(10) 0.75206(18) 0.0422(7) Uani 1 1 d . . . . .
N4 N 0.4046(3) 0.36825(10) 0.64163(17) 0.0413(7) Uani 1 1 d . . . . .
N5 N 0.5314(3) 0.31127(11) 0.63307(18) 0.0462(8) Uani 1 1 d . . . . .
C1 C 0.0997(3) 0.40231(15) 0.8756(2) 0.0519(10) Uani 1 1 d . . . . .
C2 C 0.0751(4) 0.45055(17) 0.8859(3) 0.0582(11) Uani 1 1 d . . . . .
H2 H 0.117857 0.475222 0.864955 0.070 Uiso 1 1 calc R U . . .
C3 C -0.0139(4) 0.4612(2) 0.9278(3) 0.0689(13) Uani 1 1 d . . . . .
H3 H -0.034227 0.493746 0.934760 0.083 Uiso 1 1 calc R U . . .
C4 C -0.0747(4) 0.4248(2) 0.9602(4) 0.0852(17) Uani 1 1 d . . . . .
H4 H -0.134945 0.433472 0.989208 0.102 Uiso 1 1 calc R U . . .
C5 C -0.0507(4) 0.3771(2) 0.9519(4) 0.0855(17) Uani 1 1 d . . . . .
H5 H -0.091766 0.352533 0.974701 0.103 Uiso 1 1 calc R U . . .
C6 C 0.0377(4) 0.36688(18) 0.9078(3) 0.0649(13) Uani 1 1 d . . . . .
C7 C 0.1644(3) 0.33377(15) 0.8394(2) 0.0517(10) Uani 1 1 d . . . . .
C8 C 0.0337(4) 0.27704(19) 0.9093(3) 0.0751(15) Uani 1 1 d . . . . .
H8AA H 0.091450 0.252412 0.910280 0.090 Uiso 0.678(11) 1 calc R U P A 1
H8AB H 0.006660 0.280333 0.960227 0.090 Uiso 0.678(11) 1 calc R U P A 1
H8BC H -0.015050 0.281505 0.951580 0.090 Uiso 0.322(11) 1 calc R U P A 2
H8BD H 0.091110 0.253882 0.923579 0.090 Uiso 0.322(11) 1 calc R U P A 2
C9A C -0.0539(9) 0.2603(4) 0.8619(7) 0.062(3) Uani 0.678(11) 1 d . . P A 1
H9AA H -0.023626 0.249744 0.814302 0.075 Uiso 0.678(11) 1 calc R U P A 1
H9AB H -0.103419 0.287518 0.851462 0.075 Uiso 0.678(11) 1 calc R U P A 1
C10A C -0.1200(11) 0.2183(4) 0.8949(8) 0.093(4) Uani 0.678(11) 1 d . . P A 1
H10A H -0.159905 0.231716 0.937904 0.111 Uiso 0.678(11) 1 calc R U P A 1
C11A C -0.2020(9) 0.2005(4) 0.8418(10) 0.128(6) Uani 0.678(11) 1 d . . P A 1
H11A H -0.245396 0.227532 0.823103 0.192 Uiso 0.678(11) 1 calc R U P A 1
H11B H -0.249241 0.177443 0.866427 0.192 Uiso 0.678(11) 1 calc R U P A 1
H11C H -0.166181 0.184706 0.800509 0.192 Uiso 0.678(11) 1 calc R U P A 1
C12A C -0.0518(8) 0.1777(3) 0.9241(6) 0.102(3) Uani 0.678(11) 1 d . . P A 1
H12A H -0.005788 0.165556 0.884678 0.153 Uiso 0.678(11) 1 calc R U P A 1
H12B H -0.098849 0.151769 0.941268 0.153 Uiso 0.678(11) 1 calc R U P A 1
H12C H -0.006318 0.189118 0.965375 0.153 Uiso 0.678(11) 1 calc R U P A 1
C9B C -0.035(2) 0.2577(11) 0.8347(10) 0.065(7) Uani 0.322(11) 1 d . . P A 2
H9BA H -0.091465 0.281603 0.820509 0.078 Uiso 0.322(11) 1 calc R U P A 2
H9BB H 0.014199 0.254014 0.792696 0.078 Uiso 0.322(11) 1 calc R U P A 2
C10B C -0.0907(15) 0.2079(6) 0.8521(11) 0.067(5) Uani 0.322(11) 1 d D . P A 2
H10B H -0.033016 0.182734 0.851951 0.081 Uiso 0.322(11) 1 calc R U P A 2
C11B C -0.1665(17) 0.1985(8) 0.7862(14) 0.087(7) Uani 0.322(11) 1 d . . P A 2
H11D H -0.224109 0.222638 0.785069 0.131 Uiso 0.322(11) 1 calc R U P A 2
H11E H -0.198355 0.166394 0.790767 0.131 Uiso 0.322(11) 1 calc R U P A 2
H11F H -0.125569 0.200287 0.740339 0.131 Uiso 0.322(11) 1 calc R U P A 2
C12B C -0.145(2) 0.2063(9) 0.9281(13) 0.102(3) Uani 0.322(11) 1 d D . P A 2
H12D H -0.095678 0.219345 0.965891 0.153 Uiso 0.322(11) 1 calc R U P A 2
H12E H -0.162988 0.172933 0.940313 0.153 Uiso 0.322(11) 1 calc R U P A 2
H12F H -0.211628 0.225498 0.926244 0.153 Uiso 0.322(11) 1 calc R U P A 2
C13 C 0.2312(3) 0.30018(14) 0.7972(2) 0.0499(10) Uani 1 1 d . . . . .
C14 C 0.2257(4) 0.25010(15) 0.8021(3) 0.0586(12) Uani 1 1 d . . . . .
C15 C 0.2929(4) 0.22307(14) 0.7575(3) 0.0630(14) Uani 1 1 d . . . . .
C16 C 0.3662(4) 0.24616(13) 0.7119(2) 0.0541(11) Uani 1 1 d . . . . .
H16 H 0.414263 0.228288 0.682088 0.065 Uiso 1 1 calc R U . . .
C17 C 0.3670(3) 0.29617(12) 0.7113(2) 0.0449(9) Uani 1 1 d . . . . .
C18 C 0.4351(3) 0.32476(12) 0.6625(2) 0.0429(9) Uani 1 1 d . . . . .
C19 C 0.4831(3) 0.38440(12) 0.5943(2) 0.0409(8) Uani 1 1 d . . . . .
C20 C 0.4930(3) 0.42737(14) 0.5554(2) 0.0479(9) Uani 1 1 d . . . . .
H20 H 0.439048 0.451586 0.557945 0.058 Uiso 1 1 calc R U . . .
C21 C 0.5839(4) 0.43358(15) 0.5131(2) 0.0537(10) Uani 1 1 d . . . . .
H21 H 0.592620 0.462760 0.486592 0.064 Uiso 1 1 calc R U . . .
C22 C 0.6634(4) 0.39794(16) 0.5082(3) 0.0568(11) Uani 1 1 d . . . . .
H22 H 0.724508 0.403511 0.478298 0.068 Uiso 1 1 calc R U . . .
C23 C 0.6553(3) 0.35488(15) 0.5457(2) 0.0528(10) Uani 1 1 d . . . . .
H23 H 0.709005 0.330612 0.542471 0.063 Uiso 1 1 calc R U . . .
C24 C 0.5642(3) 0.34921(13) 0.5882(2) 0.0440(9) Uani 1 1 d . . . . .
C25 C 0.6018(4) 0.27023(14) 0.6510(2) 0.0525(10) Uani 1 1 d . . . . .
H25A H 0.577414 0.255101 0.697346 0.063 Uiso 1 1 calc R U . . .
H25B H 0.676756 0.281794 0.659325 0.063 Uiso 1 1 calc R U . . .
C26 C 0.6006(4) 0.23301(14) 0.5897(2) 0.0561(11) Uani 1 1 d . . . . .
H26A H 0.623238 0.248477 0.543156 0.067 Uiso 1 1 calc R U . . .
H26B H 0.525750 0.221134 0.582118 0.067 Uiso 1 1 calc R U . . .
C27 C 0.6757(4) 0.18999(16) 0.6063(3) 0.0628(12) Uani 1 1 d . . . . .
H27 H 0.747961 0.202204 0.623440 0.075 Uiso 1 1 calc R U . . .
C28 C 0.6284(5) 0.15822(18) 0.6665(3) 0.0791(16) Uani 1 1 d . . . . .
H28A H 0.558870 0.145079 0.649172 0.119 Uiso 1 1 calc R U . . .
H28B H 0.617427 0.177384 0.711180 0.119 Uiso 1 1 calc R U . . .
H28C H 0.678469 0.131813 0.677708 0.119 Uiso 1 1 calc R U . . .
C29 C 0.6891(6) 0.1614(2) 0.5380(4) 0.111(2) Uani 1 1 d . . . . .
H29A H 0.737715 0.134270 0.548309 0.166 Uiso 1 1 calc R U . . .
H29B H 0.720035 0.181694 0.499538 0.166 Uiso 1 1 calc R U . . .
H29C H 0.618509 0.149233 0.521095 0.166 Uiso 1 1 calc R U . . .
O1A O 0.3099(5) 0.1735(2) 0.7472(4) 0.0441(18) Uani 0.575(11) 1 d . . P B 1
C30A C 0.2208(6) 0.1467(3) 0.7790(4) 0.047(2) Uani 0.575(11) 1 d . . P B 1
H30A H 0.150658 0.159741 0.760877 0.057 Uiso 0.575(11) 1 calc R U P B 1
H30B H 0.223408 0.149339 0.833631 0.057 Uiso 0.575(11) 1 calc R U P B 1
C31A C 0.2324(9) 0.0948(3) 0.7559(7) 0.050(3) Uani 0.575(11) 1 d . . P B 1
H31A H 0.167734 0.076979 0.772206 0.061 Uiso 0.575(11) 1 calc R U P B 1
H31B H 0.295923 0.081012 0.782396 0.061 Uiso 0.575(11) 1 calc R U P B 1
C32A C 0.2457(11) 0.0861(4) 0.6733(8) 0.062(3) Uani 0.575(11) 1 d . . P B 1
H32A H 0.254065 0.051157 0.665409 0.074 Uiso 0.575(11) 1 calc R U P B 1
H32B H 0.313823 0.101663 0.658135 0.074 Uiso 0.575(11) 1 calc R U P B 1
C33A C 0.1523(8) 0.1045(4) 0.6206(6) 0.061(3) Uani 0.575(11) 1 d . . P B 1
H33A H 0.142196 0.080681 0.580402 0.074 Uiso 0.575(11) 1 calc R U P B 1
H33B H 0.084615 0.105176 0.649003 0.074 Uiso 0.575(11) 1 calc R U P B 1
O1B O 0.2593(8) 0.1772(3) 0.7728(4) 0.044(2) Uani 0.425(11) 1 d . . P B 2
C30B C 0.3049(8) 0.1455(4) 0.7186(6) 0.048(3) Uani 0.425(11) 1 d . . P B 2
H30C H 0.381057 0.138016 0.732048 0.057 Uiso 0.425(11) 1 calc R U P B 2
H30D H 0.303279 0.160972 0.669310 0.057 Uiso 0.425(11) 1 calc R U P B 2
C31B C 0.2379(11) 0.0999(5) 0.7170(11) 0.051(3) Uani 0.425(11) 1 d . . P B 2
H31C H 0.263341 0.078415 0.757392 0.061 Uiso 0.425(11) 1 calc R U P B 2
H31D H 0.161456 0.108134 0.726438 0.061 Uiso 0.425(11) 1 calc R U P B 2
C32B C 0.2439(16) 0.0733(5) 0.6446(11) 0.056(4) Uani 0.425(11) 1 d . . P B 2
H32C H 0.229186 0.038929 0.654018 0.067 Uiso 0.425(11) 1 calc R U P B 2
H32D H 0.318888 0.075764 0.626680 0.067 Uiso 0.425(11) 1 calc R U P B 2
C33B C 0.1677(11) 0.0903(4) 0.5834(8) 0.057(3) Uani 0.425(11) 1 d . . P B 2
H33C H 0.093993 0.077429 0.590836 0.068 Uiso 0.425(11) 1 calc R U P B 2
H33D H 0.193287 0.079231 0.534673 0.068 Uiso 0.425(11) 1 calc R U P B 2
C34 C 0.1669(5) 0.1513(2) 0.5872(4) 0.096(2) Uani 1 1 d . . . . .
C35 C 0.2478(4) 0.16841(17) 0.5399(3) 0.0677(13) Uani 1 1 d . . . . .
C36 C 0.3220(5) 0.13715(17) 0.5030(4) 0.0770(16) Uani 1 1 d . . . . .
H36 H 0.317004 0.103482 0.510918 0.092 Uiso 1 1 calc R U . . .
C37 C 0.3981(5) 0.15395(18) 0.4578(3) 0.0727(15) Uani 1 1 d . . . . .
H37 H 0.444815 0.131799 0.434315 0.087 Uiso 1 1 calc R U . . .
C38 C 0.4110(4) 0.20443(17) 0.4437(2) 0.0585(11) Uani 1 1 d . . . . .
C39 C 0.4896(4) 0.2234(2) 0.3984(3) 0.0785(16) Uani 1 1 d . . . . .
H39 H 0.537307 0.202337 0.373577 0.094 Uiso 1 1 calc R U . . .
C40 C 0.4998(5) 0.2732(3) 0.3885(3) 0.0822(18) Uani 1 1 d . . . . .
H40 H 0.554524 0.285575 0.357562 0.099 Uiso 1 1 calc R U . . .
C41 C 0.4310(5) 0.3040(2) 0.4233(3) 0.0722(15) Uani 1 1 d . . . . .
H41 H 0.438854 0.337672 0.416641 0.087 Uiso 1 1 calc R U . . .
C42 C 0.3502(4) 0.28685(15) 0.4681(2) 0.0558(11) Uani 1 1 d . . . . .
C43 C 0.2757(5) 0.31805(15) 0.5036(3) 0.0646(14) Uani 1 1 d . . . . .
H43 H 0.281190 0.351751 0.496157 0.078 Uiso 1 1 calc R U . . .
C44 C 0.1987(5) 0.30092(18) 0.5469(3) 0.0699(15) Uani 1 1 d . . . . .
H44 H 0.150690 0.322970 0.569348 0.084 Uiso 1 1 calc R U . . .
C45 C 0.1854(4) 0.25108(18) 0.5610(2) 0.0627(12) Uani 1 1 d . . . . .
C46 C 0.1042(5) 0.2323(3) 0.6042(3) 0.091(2) Uani 1 1 d . . . . .
H46 H 0.053146 0.253469 0.625559 0.109 Uiso 1 1 calc R U . . .
C47 C 0.0960(5) 0.1840(3) 0.6166(4) 0.111(3) Uani 1 1 d . . . . .
H47 H 0.039228 0.172586 0.646608 0.133 Uiso 1 1 calc R U . . .
C48 C 0.2582(4) 0.21832(15) 0.5266(2) 0.0521(10) Uani 1 1 d . . . . .
C49 C 0.3398(4) 0.23658(14) 0.4794(2) 0.0480(9) Uani 1 1 d . . . . .
C50 C 0.6456(3) 0.40832(19) 0.8125(3) 0.0572(11) Uani 1 1 d . . . . .
F1A F 0.6647(6) 0.3784(6) 0.7599(9) 0.108(6) Uani 0.54(2) 1 d . . P C 1
F2A F 0.6722(7) 0.3836(7) 0.8751(8) 0.111(5) Uani 0.54(2) 1 d . . P C 1
F3A F 0.7159(9) 0.4416(4) 0.8123(9) 0.095(5) Uani 0.54(2) 1 d . . P C 1
F1B F 0.6756(9) 0.4177(11) 0.7431(7) 0.134(8) Uani 0.46(2) 1 d . . P C 2
F2B F 0.6602(7) 0.3650(4) 0.8225(17) 0.118(8) Uani 0.46(2) 1 d . . P C 2
F3B F 0.7075(10) 0.4338(8) 0.8516(13) 0.133(9) Uani 0.46(2) 1 d . . P C 2
C51 C 0.5263(3) 0.42389(14) 0.8164(2) 0.0412(8) Uani 1 1 d . . . . .
C52 C 0.5024(3) 0.46297(14) 0.8610(2) 0.0441(9) Uani 1 1 d . . . . .
H52 H 0.558894 0.479878 0.886051 0.053 Uiso 1 1 calc R U . . .
C53 C 0.3961(3) 0.47716(13) 0.8688(2) 0.0420(8) Uani 1 1 d . . . . .
C54 C 0.3695(3) 0.51626(14) 0.9253(2) 0.0483(9) Uani 1 1 d . . . . .
C55 C 0.0721(5) 0.55041(17) 0.7265(4) 0.0794(16) Uani 1 1 d . . . . .
C56 C 0.1756(4) 0.52089(14) 0.7160(2) 0.0550(11) Uani 1 1 d . . . . .
C57 C 0.2705(4) 0.54631(15) 0.6998(3) 0.0619(12) Uani 1 1 d . . . . .
H57 H 0.266718 0.580146 0.693364 0.074 Uiso 1 1 calc R U . . .
C58 C 0.3690(4) 0.52356(15) 0.6930(2) 0.0524(10) Uani 1 1 d . . . . .
C59 C 0.4677(5) 0.55617(16) 0.6892(2) 0.0639(13) Uani 1 1 d . . . . .
C60 C -0.0674(3) 0.3723(2) 0.6667(3) 0.0631(12) Uani 1 1 d . . . . .
C61 C 0.0443(3) 0.39227(14) 0.6474(2) 0.0481(9) Uani 1 1 d . . . . .
C62 C 0.0534(3) 0.42101(15) 0.5851(2) 0.0537(11) Uani 1 1 d . . . . .
H62 H -0.009395 0.429068 0.556656 0.064 Uiso 1 1 calc R U . . .
C63 C 0.1541(3) 0.43806(14) 0.5642(2) 0.0494(10) Uani 1 1 d . . . . .
C64 C 0.1610(4) 0.46422(17) 0.4912(3) 0.0603(12) Uani 1 1 d . . . . .

loop_
_atom_site_aniso_label
_atom_site_aniso_U_11
_atom_site_aniso_U_22
_atom_site_aniso_U_33
_atom_site_aniso_U_23
_atom_site_aniso_U_13
_atom_site_aniso_U_12
Y1 0.03851(17) 0.02490(15) 0.04822(18) -0.00086(13) -0.01454(13) -0.00181(12)
F4 0.0806(18) 0.0450(13) 0.0709(16) -0.0125(12) -0.0204(14) 0.0094(12)
F5 0.0667(16) 0.0528(14) 0.0697(16) -0.0173(12) -0.0119(13) -0.0176(12)
F6 0.0748(17) 0.0604(15) 0.0473(13) -0.0087(11) 0.0021(12) -0.0080(13)
F7 0.096(2) 0.0725(19) 0.0759(19) -0.0020(15) 0.0107(17) -0.0373(17)
F8 0.145(3) 0.0479(15) 0.0686(17) 0.0078(13) 0.0076(18) -0.0343(17)
F9 0.116(2) 0.085(2) 0.0589(16) 0.0058(14) -0.0178(16) -0.0595(19)
F10 0.165(5) 0.222(6) 0.172(5) -0.121(4) -0.052(4) 0.120(4)
F11 0.116(3) 0.092(3) 0.212(5) 0.058(3) -0.018(3) 0.038(2)
F12 0.075(2) 0.066(2) 0.257(6) -0.002(3) 0.006(3) 0.0302(19)
F13 0.0601(19) 0.071(2) 0.266(5) -0.042(3) 0.028(3) -0.0267(17)
F14 0.0417(15) 0.130(3) 0.120(3) 0.017(2) -0.0156(16) 0.0147(17)
F15 0.0538(18) 0.208(5) 0.086(2) 0.021(3) -0.0048(16) -0.016(2)
F16 0.096(2) 0.132(3) 0.083(2) 0.036(2) -0.0434(18) -0.018(2)
F17 0.120(3) 0.0618(19) 0.113(3) 0.0349(18) -0.014(2) -0.0078(18)
F18 0.120(3) 0.150(3) 0.0632(18) 0.035(2) 0.0178(19) 0.067(3)
O2 0.0379(13) 0.0370(13) 0.0458(14) 0.0015(11) -0.0093(11) -0.0056(10)
O3 0.0434(14) 0.0373(13) 0.0475(14) -0.0031(11) -0.0122(11) -0.0065(11)
O4 0.0572(17) 0.0334(13) 0.0576(16) -0.0081(12) -0.0199(13) 0.0097(12)
O5 0.0630(17) 0.0312(13) 0.0480(15) 0.0007(11) -0.0132(13) -0.0071(12)
O6 0.0360(13) 0.0372(13) 0.0484(14) -0.0088(11) -0.0123(11) 0.0020(10)
O7 0.0457(15) 0.0358(13) 0.0521(15) -0.0019(11) -0.0163(12) 0.0046(11)
N1 0.0444(18) 0.0416(17) 0.0514(18) 0.0014(14) -0.0116(15) -0.0096(14)
N2 0.052(2) 0.053(2) 0.088(3) 0.014(2) -0.011(2) -0.0181(18)
N3 0.0382(16) 0.0289(15) 0.0589(19) 0.0049(14) -0.0190(14) -0.0050(12)
N4 0.0487(18) 0.0247(14) 0.0501(17) -0.0036(12) -0.0158(15) 0.0057(12)
N5 0.0514(19) 0.0300(15) 0.0564(19) -0.0038(14) -0.0200(16) 0.0079(14)
C1 0.041(2) 0.051(2) 0.063(3) 0.006(2) -0.0114(19) -0.0092(18)
C2 0.048(2) 0.059(3) 0.067(3) 0.002(2) -0.008(2) -0.005(2)
C3 0.050(3) 0.070(3) 0.087(4) -0.001(3) -0.005(2) 0.000(2)
C4 0.053(3) 0.098(5) 0.105(4) 0.005(4) 0.015(3) 0.001(3)
C5 0.058(3) 0.079(4) 0.120(5) 0.019(4) 0.007(3) -0.011(3)
C6 0.047(2) 0.061(3) 0.087(3) 0.011(3) -0.008(2) -0.013(2)
C7 0.043(2) 0.047(2) 0.065(3) 0.0105(19) -0.0161(19) -0.0136(18)
C8 0.065(3) 0.066(3) 0.094(4) 0.020(3) -0.010(3) -0.023(3)
C9A 0.045(5) 0.049(4) 0.092(9) -0.005(5) -0.006(6) -0.020(3)
C10A 0.097(9) 0.062(6) 0.119(11) -0.001(6) -0.024(8) -0.025(6)
C11A 0.061(6) 0.086(7) 0.236(18) 0.039(10) -0.021(9) -0.030(6)
C12A 0.083(6) 0.078(6) 0.144(9) 0.000(6) -0.012(6) -0.032(5)
C9B 0.063(13) 0.110(16) 0.022(8) -0.023(8) 0.000(7) 0.001(10)
C10B 0.060(10) 0.044(9) 0.097(14) -0.019(9) 0.004(10) -0.030(7)
C11B 0.064(12) 0.066(11) 0.132(19) -0.002(13) -0.012(12) -0.039(10)
C12B 0.083(6) 0.078(6) 0.144(9) 0.000(6) -0.012(6) -0.032(5)
C13 0.048(2) 0.0339(19) 0.066(3) 0.0066(18) -0.026(2) -0.0082(17)
C14 0.062(3) 0.035(2) 0.078(3) 0.011(2) -0.032(2) -0.0151(19)
C15 0.088(3) 0.0238(18) 0.075(3) 0.0077(19) -0.042(3) -0.012(2)
C16 0.075(3) 0.0242(18) 0.062(2) -0.0006(17) -0.029(2) -0.0010(18)
C17 0.053(2) 0.0250(17) 0.056(2) 0.0012(16) -0.0260(18) 0.0002(16)
C18 0.052(2) 0.0267(17) 0.049(2) -0.0034(15) -0.0202(18) 0.0010(15)
C19 0.044(2) 0.0293(17) 0.049(2) -0.0022(15) -0.0136(17) 0.0023(15)
C20 0.058(2) 0.0320(18) 0.054(2) 0.0001(16) -0.0124(19) 0.0049(17)
C21 0.060(3) 0.039(2) 0.061(3) 0.0039(19) -0.006(2) -0.0016(19)
C22 0.055(3) 0.050(2) 0.066(3) -0.002(2) -0.005(2) 0.004(2)
C23 0.048(2) 0.044(2) 0.066(3) -0.0091(19) -0.013(2) 0.0080(18)
C24 0.051(2) 0.0306(18) 0.050(2) -0.0045(16) -0.0168(18) 0.0039(16)
C25 0.059(2) 0.037(2) 0.061(2) -0.0048(18) -0.023(2) 0.0147(18)
C26 0.072(3) 0.036(2) 0.060(3) -0.0012(18) -0.009(2) 0.012(2)
C27 0.071(3) 0.041(2) 0.076(3) 0.004(2) 0.007(2) 0.022(2)
C28 0.109(4) 0.050(3) 0.078(3) 0.010(2) 0.009(3) 0.026(3)
C29 0.136(6) 0.065(4) 0.132(6) 0.015(4) 0.043(5) 0.040(4)
O1A 0.045(3) 0.028(3) 0.060(4) 0.002(3) 0.013(3) -0.006(2)
C30A 0.047(4) 0.037(5) 0.058(4) 0.006(3) 0.005(3) -0.007(3)
C31A 0.057(5) 0.036(4) 0.058(6) 0.009(5) -0.006(5) -0.011(3)
C32A 0.084(7) 0.028(8) 0.073(10) 0.002(5) -0.027(8) -0.015(6)
C33A 0.065(6) 0.063(6) 0.055(6) 0.005(5) -0.001(5) -0.013(5)
O1B 0.058(5) 0.023(4) 0.051(4) -0.001(3) 0.004(4) -0.004(4)
C30B 0.058(6) 0.028(5) 0.057(6) -0.009(5) 0.002(5) 0.000(4)
C31B 0.057(7) 0.030(6) 0.065(11) -0.001(8) -0.013(9) -0.005(5)
C32B 0.066(8) 0.022(7) 0.080(12) -0.005(6) -0.004(8) -0.018(5)
C33B 0.058(7) 0.051(7) 0.062(8) -0.006(6) 0.006(6) -0.011(5)
C34 0.056(3) 0.089(4) 0.142(6) 0.056(4) -0.023(3) -0.011(3)
C35 0.062(3) 0.048(3) 0.092(4) 0.014(2) -0.022(3) -0.001(2)
C36 0.077(4) 0.033(2) 0.119(5) -0.003(3) -0.032(3) 0.003(2)
C37 0.081(4) 0.054(3) 0.082(3) -0.027(3) -0.021(3) 0.020(3)
C38 0.064(3) 0.058(3) 0.053(2) -0.011(2) -0.012(2) 0.003(2)
C39 0.065(3) 0.118(5) 0.052(3) -0.014(3) -0.006(2) 0.009(3)
C40 0.076(4) 0.117(5) 0.054(3) 0.019(3) -0.008(3) -0.027(4)
C41 0.086(4) 0.077(3) 0.053(3) 0.011(3) -0.022(3) -0.026(3)
C42 0.079(3) 0.046(2) 0.042(2) -0.0002(18) -0.023(2) -0.011(2)
C43 0.103(4) 0.032(2) 0.057(3) -0.0121(19) -0.032(3) 0.011(2)
C44 0.098(4) 0.060(3) 0.051(3) -0.017(2) -0.019(3) 0.032(3)
C45 0.070(3) 0.070(3) 0.048(2) 0.001(2) -0.009(2) 0.023(2)
C46 0.073(4) 0.136(6) 0.063(3) 0.025(4) 0.004(3) 0.037(4)
C47 0.053(3) 0.159(7) 0.120(5) 0.083(5) -0.002(3) 0.004(4)
C48 0.059(3) 0.042(2) 0.055(2) -0.0001(18) -0.013(2) 0.0046(19)
C49 0.062(3) 0.039(2) 0.042(2) -0.0085(17) -0.0136(18) 0.0018(18)
C50 0.035(2) 0.074(3) 0.062(3) -0.004(2) -0.0030(19) -0.012(2)
F1A 0.044(4) 0.149(12) 0.129(9) -0.086(9) -0.021(6) 0.018(6)
F2A 0.049(4) 0.170(13) 0.114(8) 0.066(8) -0.010(5) 0.014(6)
F3A 0.048(4) 0.074(5) 0.164(13) 0.002(7) 0.024(6) -0.025(3)
F1B 0.064(6) 0.25(2) 0.086(7) 0.036(10) 0.034(5) 0.036(9)
F2B 0.043(4) 0.076(6) 0.23(2) 0.025(11) -0.005(11) 0.013(4)
F3B 0.032(5) 0.200(19) 0.166(16) -0.107(14) -0.027(8) -0.011(7)
C51 0.0372(19) 0.046(2) 0.0400(19) 0.0040(16) -0.0054(15) -0.0084(16)
C52 0.041(2) 0.049(2) 0.0416(19) 0.0006(17) -0.0097(16) -0.0165(17)
C53 0.051(2) 0.0365(19) 0.0380(18) 0.0034(15) -0.0104(17) -0.0111(16)
C54 0.058(2) 0.041(2) 0.046(2) -0.0047(17) -0.0083(19) -0.0084(18)
C55 0.095(4) 0.035(2) 0.108(4) -0.004(3) -0.006(3) 0.020(3)
C56 0.077(3) 0.035(2) 0.052(2) -0.0027(17) -0.014(2) 0.006(2)
C57 0.094(4) 0.031(2) 0.061(3) -0.0014(18) -0.012(2) -0.001(2)
C58 0.075(3) 0.041(2) 0.041(2) 0.0008(17) -0.004(2) -0.008(2)
C59 0.099(4) 0.046(2) 0.046(2) -0.0022(19) 0.003(2) -0.031(2)
C60 0.037(2) 0.087(4) 0.065(3) -0.003(3) -0.013(2) 0.000(2)
C61 0.040(2) 0.041(2) 0.063(2) -0.0106(18) -0.0147(18) 0.0061(16)
C62 0.049(2) 0.048(2) 0.063(3) -0.0028(19) -0.022(2) 0.0074(18)
C63 0.055(2) 0.035(2) 0.058(2) -0.0048(17) -0.010(2) 0.0078(17)
C64 0.060(3) 0.058(3) 0.063(3) 0.012(2) -0.019(2) 0.007(2)

loop_
_atom_type_symbol
_atom_type_description
_atom_type_scat_dispersion_real
_atom_type_scat_dispersion_imag
_atom_type_scat_source
C C 0.0181 0.0091 'International Tables Vol C Tables 4.2.6.8 and 6.1.1.4'
H H 0.0000 0.0000 'International Tables Vol C Tables 4.2.6.8 and 6.1.1.4'
F F 0.0727 0.0534 'International Tables Vol C Tables 4.2.6.8 and 6.1.1.4'
N N 0.0311 0.0180 'International Tables Vol C Tables 4.2.6.8 and 6.1.1.4'
O O 0.0492 0.0322 'International Tables Vol C Tables 4.2.6.8 and 6.1.1.4'
Y Y -0.2670 2.0244 'International Tables Vol C Tables 4.2.6.8 and 6.1.1.4'

loop_
_exptl_crystal_face_index_h
_exptl_crystal_face_index_k
_exptl_crystal_face_index_l
_exptl_crystal_face_perp_dist
0 -1 0 0.0162
0 1 0 0.0142
2 -1 0 0.0066
-2 1 0 0.0066
0 0 1 0.3037
0 0 -1 0.3037

loop_
_geom_angle_atom_site_label_1
_geom_angle_atom_site_label_2
_geom_angle_atom_site_label_3
_geom_angle
_geom_angle_site_symmetry_1
_geom_angle_site_symmetry_3
_geom_angle_publ_flag
O2 Y1 O3 69.60(9) . . ?
O2 Y1 O7 127.20(9) . . ?
O2 Y1 N1 97.41(9) . . ?
O2 Y1 N3 73.08(9) . . ?
O2 Y1 N4 67.84(9) . . ?
O3 Y1 O7 131.21(8) . . ?
O3 Y1 N1 69.35(9) . . ?
O3 Y1 N3 113.83(9) . . ?
O3 Y1 N4 135.27(9) . . ?
O4 Y1 O2 135.48(9) . . ?
O4 Y1 O3 70.31(9) . . ?
O4 Y1 O5 74.74(10) . . ?
O4 Y1 O6 75.65(9) . . ?
O4 Y1 O7 70.40(9) . . ?
O4 Y1 N1 85.90(11) . . ?
O4 Y1 N3 142.76(10) . . ?
O4 Y1 N4 139.30(10) . . ?
O5 Y1 O2 74.89(9) . . ?
O5 Y1 O3 71.45(9) . . ?
O5 Y1 O6 136.52(9) . . ?
O5 Y1 O7 71.23(9) . . ?
O5 Y1 N1 140.21(10) . . ?
O5 Y1 N3 142.49(10) . . ?
O5 Y1 N4 84.76(10) . . ?
O6 Y1 O2 145.97(8) . . ?
O6 Y1 O3 125.58(9) . . ?
O6 Y1 O7 69.22(9) . . ?
O6 Y1 N1 67.02(9) . . ?
O6 Y1 N3 72.90(9) . . ?
O6 Y1 N4 97.85(9) . . ?
O7 Y1 N1 134.10(9) . . ?
O7 Y1 N3 114.94(9) . . ?
O7 Y1 N4 69.81(9) . . ?
N1 Y1 N3 63.77(11) . . ?
N4 Y1 N1 129.19(11) . . ?
N4 Y1 N3 65.42(11) . . ?
C51 O2 Y1 132.8(2) . . ?
C53 O3 Y1 134.0(3) . . ?
C56 O4 Y1 132.1(3) . . ?
C58 O5 Y1 133.9(3) . . ?
C61 O6 Y1 131.6(3) . . ?
C63 O7 Y1 133.5(3) . . ?
C1 N1 Y1 130.9(3) . . ?
C7 N1 Y1 119.4(3) . . ?
C7 N1 C1 106.1(3) . . ?
C6 N2 C8 122.1(4) . . ?
C7 N2 C6 106.4(4) . . ?
C7 N2 C8 131.3(4) . . ?
C13 N3 Y1 121.6(3) . . ?
C17 N3 Y1 119.7(2) . . ?
C17 N3 C13 118.0(3) . . ?
C18 N4 Y1 116.1(3) . . ?
C18 N4 C19 106.0(3) . . ?
C19 N4 Y1 131.3(2) . . ?
C18 N5 C24 106.4(3) . . ?
C18 N5 C25 130.1(4) . . ?
C24 N5 C25 122.7(4) . . ?
C2 C1 N1 130.5(4) . . ?
C6 C1 N1 109.0(4) . . ?
C6 C1 C2 120.5(5) . . ?
C1 C2 H2 121.3 . . ?
C3 C2 C1 117.3(5) . . ?
C3 C2 H2 121.3 . . ?
C2 C3 H3 119.5 . . ?
C2 C3 C4 121.1(5) . . ?
C4 C3 H3 119.5 . . ?
C3 C4 H4 118.7 . . ?
C5 C4 C3 122.6(6) . . ?
C5 C4 H4 118.7 . . ?
C4 C5 H5 122.1 . . ?
C4 C5 C6 115.7(5) . . ?
C6 C5 H5 122.1 . . ?
N2 C6 C1 106.8(4) . . ?
N2 C6 C5 130.4(5) . . ?
C1 C6 C5 122.8(5) . . ?
N1 C7 N2 111.7(4) . . ?
N1 C7 C13 120.1(4) . . ?
N2 C7 C13 128.2(4) . . ?
N2 C8 H8AA 108.7 . . ?
N2 C8 H8AB 108.7 . . ?
N2 C8 H8BC 110.8 . . ?
N2 C8 H8BD 110.8 . . ?
N2 C8 C9B 104.8(11) . . ?
H8AA C8 H8AB 107.6 . . ?
H8BC C8 H8BD 108.9 . . ?
C9A C8 N2 114.4(6) . . ?
C9A C8 H8AA 108.7 . . ?
C9A C8 H8AB 108.7 . . ?
C9B C8 H8BC 110.8 . . ?
C9B C8 H8BD 110.8 . . ?
C8 C9A H9AA 108.7 . . ?
C8 C9A H9AB 108.7 . . ?
C8 C9A C10A 114.1(9) . . ?
H9AA C9A H9AB 107.6 . . ?
C10A C9A H9AA 108.7 . . ?
C10A C9A H9AB 108.7 . . ?
C9A C10A H10A 106.8 . . ?
C11A C10A C9A 111.4(12) . . ?
C11A C10A H10A 106.8 . . ?
C11A C10A C12A 110.6(9) . . ?
C12A C10A C9A 114.0(10) . . ?
C12A C10A H10A 106.8 . . ?
C10A C11A H11A 109.5 . . ?
C10A C11A H11B 109.5 . . ?
C10A C11A H11C 109.5 . . ?
H11A C11A H11B 109.5 . . ?
H11A C11A H11C 109.5 . . ?
H11B C11A H11C 109.5 . . ?
C10A C12A H12A 109.5 . . ?
C10A C12A H12B 109.5 . . ?
C10A C12A H12C 109.5 . . ?
H12A C12A H12B 109.5 . . ?
H12A C12A H12C 109.5 . . ?
H12B C12A H12C 109.5 . . ?
C8 C9B H9BA 109.7 . . ?
C8 C9B H9BB 109.7 . . ?
H9BA C9B H9BB 108.2 . . ?
C10B C9B C8 109.7(16) . . ?
C10B C9B H9BA 109.7 . . ?
C10B C9B H9BB 109.7 . . ?
C9B C10B H10B 107.7 . . ?
C11B C10B C9B 104.9(17) . . ?
C11B C10B H10B 107.7 . . ?
C11B C10B C12B 114.8(18) . . ?
C12B C10B C9B 113.7(15) . . ?
C12B C10B H10B 107.7 . . ?
C10B C11B H11D 109.5 . . ?
C10B C11B H11E 109.5 . . ?
C10B C11B H11F 109.5 . . ?
H11D C11B H11E 109.5 . . ?
H11D C11B H11F 109.5 . . ?
H11E C11B H11F 109.5 . . ?
C10B C12B H12D 109.5 . . ?
C10B C12B H12E 109.5 . . ?
C10B C12B H12F 109.5 . . ?
H12D C12B H12E 109.5 . . ?
H12D C12B H12F 109.5 . . ?
H12E C12B H12F 109.5 . . ?
N3 C13 C7 112.4(3) . . ?
N3 C13 C14 122.7(4) . . ?
C14 C13 C7 125.0(4) . . ?
C15 C14 C13 118.2(4) . . ?
C14 C15 C16 119.8(4) . . ?
C14 C15 O1A 134.3(5) . . ?
C16 C15 O1A 105.9(5) . . ?
O1B C15 C14 101.5(6) . . ?
O1B C15 C16 138.7(6) . . ?
C15 C16 H16 121.0 . . ?
C17 C16 C15 118.1(4) . . ?
C17 C16 H16 121.0 . . ?
N3 C17 C16 123.2(4) . . ?
N3 C17 C18 113.2(3) . . ?
C16 C17 C18 123.5(4) . . ?
N4 C18 N5 112.7(4) . . ?
N4 C18 C17 120.4(4) . . ?
N5 C18 C17 126.9(3) . . ?
N4 C19 C20 131.4(4) . . ?
N4 C19 C24 109.4(3) . . ?
C20 C19 C24 119.3(4) . . ?
C19 C20 H20 121.1 . . ?
C21 C20 C19 117.8(4) . . ?
C21 C20 H20 121.1 . . ?
C20 C21 H21 119.2 . . ?
C20 C21 C22 121.6(4) . . ?
C22 C21 H21 119.2 . . ?
C21 C22 H22 119.1 . . ?
C23 C22 C21 121.8(4) . . ?
C23 C22 H22 119.1 . . ?
C22 C23 H23 122.0 . . ?
C22 C23 C24 116.0(4) . . ?
C24 C23 H23 122.0 . . ?
N5 C24 C19 105.5(4) . . ?
C23 C24 N5 131.1(4) . . ?
C23 C24 C19 123.5(4) . . ?
N5 C25 H25A 109.3 . . ?
N5 C25 H25B 109.3 . . ?
N5 C25 C26 111.8(3) . . ?
H25A C25 H25B 107.9 . . ?
C26 C25 H25A 109.3 . . ?
C26 C25 H25B 109.3 . . ?
C25 C26 H26A 109.0 . . ?
C25 C26 H26B 109.0 . . ?
C25 C26 C27 112.9(4) . . ?
H26A C26 H26B 107.8 . . ?
C27 C26 H26A 109.0 . . ?
C27 C26 H26B 109.0 . . ?
C26 C27 H27 109.1 . . ?
C28 C27 C26 110.6(4) . . ?
C28 C27 H27 109.1 . . ?
C29 C27 C26 109.3(4) . . ?
C29 C27 H27 109.1 . . ?
C29 C27 C28 109.5(5) . . ?
C27 C28 H28A 109.5 . . ?
C27 C28 H28B 109.5 . . ?
C27 C28 H28C 109.5 . . ?
H28A C28 H28B 109.5 . . ?
H28A C28 H28C 109.5 . . ?
H28B C28 H28C 109.5 . . ?
C27 C29 H29A 109.5 . . ?
C27 C29 H29B 109.5 . . ?
C27 C29 H29C 109.5 . . ?
H29A C29 H29B 109.5 . . ?
H29A C29 H29C 109.5 . . ?
H29B C29 H29C 109.5 . . ?
C15 O1A C30A 109.4(6) . . ?
O1A C30A H30A 110.2 . . ?
O1A C30A H30B 110.2 . . ?
O1A C30A C31A 107.6(6) . . ?
H30A C30A H30B 108.5 . . ?
C31A C30A H30A 110.2 . . ?
C31A C30A H30B 110.2 . . ?
C30A C31A H31A 108.3 . . ?
C30A C31A H31B 108.3 . . ?
C30A C31A C32A 115.8(9) . . ?
H31A C31A H31B 107.4 . . ?
C32A C31A H31A 108.3 . . ?
C32A C31A H31B 108.3 . . ?
C31A C32A H32A 108.1 . . ?
C31A C32A H32B 108.1 . . ?
C31A C32A C33A 116.9(11) . . ?
H32A C32A H32B 107.3 . . ?
C33A C32A H32A 108.1 . . ?
C33A C32A H32B 108.1 . . ?
C32A C33A H33A 108.1 . . ?
C32A C33A H33B 108.1 . . ?
H33A C33A H33B 107.3 . . ?
C34 C33A C32A 116.8(8) . . ?
C34 C33A H33A 108.1 . . ?
C34 C33A H33B 108.1 . . ?
C15 O1B C30B 108.0(8) . . ?
O1B C30B H30C 110.2 . . ?
O1B C30B H30D 110.2 . . ?
O1B C30B C31B 107.7(10) . . ?
H30C C30B H30D 108.5 . . ?
C31B C30B H30C 110.2 . . ?
C31B C30B H30D 110.2 . . ?
C30B C31B H31C 109.0 . . ?
C30B C31B H31D 109.0 . . ?
H31C C31B H31D 107.8 . . ?
C32B C31B C30B 113.0(14) . . ?
C32B C31B H31C 109.0 . . ?
C32B C31B H31D 109.0 . . ?
C31B C32B H32C 108.2 . . ?
C31B C32B H32D 108.2 . . ?
C31B C32B C33B 116.3(15) . . ?
H32C C32B H32D 107.4 . . ?
C33B C32B H32C 108.2 . . ?
C33B C32B H32D 108.2 . . ?
C32B C33B H33C 110.4 . . ?
C32B C33B H33D 110.4 . . ?
C32B C33B C34 106.5(9) . . ?
H33C C33B H33D 108.6 . . ?
C34 C33B H33C 110.4 . . ?
C34 C33B H33D 110.4 . . ?
C35 C34 C33A 130.6(8) . . ?
C35 C34 C33B 107.9(7) . . ?
C47 C34 C33A 110.5(8) . . ?
C47 C34 C33B 132.9(7) . . ?
C47 C34 C35 118.3(6) . . ?
C34 C35 C36 122.9(5) . . ?
C34 C35 C48 120.1(5) . . ?
C48 C35 C36 117.0(5) . . ?
C35 C36 H36 118.9 . . ?
C37 C36 C35 122.2(5) . . ?
C37 C36 H36 118.9 . . ?
C36 C37 H37 119.0 . . ?
C36 C37 C38 122.0(5) . . ?
C38 C37 H37 119.0 . . ?
C39 C38 C37 123.9(5) . . ?
C39 C38 C49 118.4(5) . . ?
C49 C38 C37 117.6(5) . . ?
C38 C39 H39 119.4 . . ?
C38 C39 C40 121.1(5) . . ?
C40 C39 H39 119.4 . . ?
C39 C40 H40 120.0 . . ?
C41 C40 C39 120.1(5) . . ?
C41 C40 H40 120.0 . . ?
C40 C41 H41 119.5 . . ?
C40 C41 C42 121.0(5) . . ?
C42 C41 H41 119.5 . . ?
C41 C42 C43 122.2(5) . . ?
C41 C42 C49 119.5(5) . . ?
C49 C42 C43 118.3(4) . . ?
C42 C43 H43 119.3 . . ?
C44 C43 C42 121.4(4) . . ?
C44 C43 H43 119.3 . . ?
C43 C44 H44 118.6 . . ?
C43 C44 C45 122.8(5) . . ?
C45 C44 H44 118.6 . . ?
C44 C45 C48 117.9(5) . . ?
C46 C45 C44 123.8(5) . . ?
C46 C45 C48 118.2(5) . . ?
C45 C46 H46 119.4 . . ?
C47 C46 C45 121.3(6) . . ?
C47 C46 H46 119.4 . . ?
C34 C47 H47 118.8 . . ?
C46 C47 C34 122.5(6) . . ?
C46 C47 H47 118.8 . . ?
C35 C48 C45 119.4(5) . . ?
C35 C48 C49 121.2(4) . . ?
C49 C48 C45 119.4(4) . . ?
C38 C49 C42 119.8(4) . . ?
C38 C49 C48 119.9(4) . . ?
C42 C49 C48 120.2(4) . . ?
F1A C50 F2A 104.1(9) . . ?
F1A C50 C51 113.8(5) . . ?
F2A C50 C51 108.7(5) . . ?
F3A C50 F1A 109.6(8) . . ?
F3A C50 F2A 102.4(8) . . ?
F3A C50 C51 116.8(7) . . ?
F1B C50 C51 105.7(6) . . ?
F2B C50 F1B 106.6(10) . . ?
F2B C50 F3B 112.6(12) . . ?
F2B C50 C51 114.0(6) . . ?
F3B C50 F1B 104.0(10) . . ?
F3B C50 C51 113.0(8) . . ?
O2 C51 C50 114.5(4) . . ?
O2 C51 C52 128.0(4) . . ?
C52 C51 C50 117.5(3) . . ?
C51 C52 H52 120.1 . . ?
C53 C52 C51 119.7(3) . . ?
C53 C52 H52 120.1 . . ?
O3 C53 C52 127.8(4) . . ?
O3 C53 C54 113.0(3) . . ?
C52 C53 C54 119.1(3) . . ?
F4 C54 F5 107.7(3) . . ?
F4 C54 F6 106.3(4) . . ?
F4 C54 C53 111.5(3) . . ?
F5 C54 F6 106.5(3) . . ?
F5 C54 C53 113.7(4) . . ?
F6 C54 C53 110.7(3) . . ?
F10 C55 C56 109.7(5) . . ?
F11 C55 F10 104.7(5) . . ?
F11 C55 F12 106.6(5) . . ?
F11 C55 C56 114.2(5) . . ?
F12 C55 F10 107.4(6) . . ?
F12 C55 C56 113.6(4) . . ?
O4 C56 C55 113.8(4) . . ?
O4 C56 C57 129.0(4) . . ?
C57 C56 C55 117.2(4) . . ?
C56 C57 H57 119.0 . . ?
C58 C57 C56 121.9(4) . . ?
C58 C57 H57 119.0 . . ?
O5 C58 C57 127.8(4) . . ?
O5 C58 C59 115.9(4) . . ?
C57 C58 C59 116.1(4) . . ?
F7 C59 F8 107.0(4) . . ?
F7 C59 F9 107.4(5) . . ?
F7 C59 C58 112.0(4) . . ?
F8 C59 F9 106.3(4) . . ?
F8 C59 C58 114.7(5) . . ?
F9 C59 C58 109.1(3) . . ?
F13 C60 F14 107.8(4) . . ?
F13 C60 F15 108.2(5) . . ?
F13 C60 C61 111.3(4) . . ?
F14 C60 F15 104.5(4) . . ?
F14 C60 C61 113.2(4) . . ?
F15 C60 C61 111.4(4) . . ?
O6 C61 C60 113.1(4) . . ?
O6 C61 C62 128.1(4) . . ?
C62 C61 C60 118.7(4) . . ?
C61 C62 H62 119.9 . . ?
C61 C62 C63 120.2(4) . . ?
C63 C62 H62 119.9 . . ?
O7 C63 C62 126.6(4) . . ?
O7 C63 C64 115.6(4) . . ?
C62 C63 C64 117.8(4) . . ?
F16 C64 F17 103.2(4) . . ?
F16 C64 C63 115.0(4) . . ?
F17 C64 C63 111.4(4) . . ?
F18 C64 F16 108.0(4) . . ?
F18 C64 F17 106.7(5) . . ?
F18 C64 C63 111.9(4) . . ?

loop_
_geom_bond_atom_site_label_1
_geom_bond_atom_site_label_2
_geom_bond_distance
_geom_bond_site_symmetry_2
_geom_bond_publ_flag
Y1 O2 2.396(2) . ?
Y1 O3 2.398(2) . ?
Y1 O4 2.341(2) . ?
Y1 O5 2.346(3) . ?
Y1 O6 2.370(2) . ?
Y1 O7 2.455(3) . ?
Y1 N1 2.490(3) . ?
Y1 N3 2.524(3) . ?
Y1 N4 2.486(3) . ?
F4 C54 1.332(5) . ?
F5 C54 1.334(4) . ?
F6 C54 1.339(5) . ?
F7 C59 1.320(6) . ?
F8 C59 1.324(5) . ?
F9 C59 1.352(5) . ?
F10 C55 1.318(7) . ?
F11 C55 1.288(6) . ?
F12 C55 1.290(7) . ?
F13 C60 1.300(6) . ?
F14 C60 1.320(5) . ?
F15 C60 1.327(6) . ?
F16 C64 1.316(5) . ?
F17 C64 1.326(6) . ?
F18 C64 1.305(6) . ?
O2 C51 1.246(4) . ?
O3 C53 1.254(4) . ?
O4 C56 1.262(5) . ?
O5 C58 1.244(5) . ?
O6 C61 1.260(4) . ?
O7 C63 1.240(5) . ?
N1 C1 1.399(6) . ?
N1 C7 1.322(5) . ?
N2 C6 1.383(6) . ?
N2 C7 1.383(6) . ?
N2 C8 1.474(6) . ?
N3 C13 1.351(5) . ?
N3 C17 1.345(5) . ?
N4 C18 1.321(4) . ?
N4 C19 1.382(5) . ?
N5 C18 1.366(5) . ?
N5 C24 1.396(5) . ?
N5 C25 1.469(4) . ?
C1 C2 1.390(6) . ?
C1 C6 1.384(6) . ?
C2 H2 0.9500 . ?
C2 C3 1.379(7) . ?
C3 H3 0.9500 . ?
C3 C4 1.395(8) . ?
C4 H4 0.9500 . ?
C4 C5 1.369(8) . ?
C5 H5 0.9500 . ?
C5 C6 1.394(8) . ?
C7 C13 1.470(6) . ?
C8 H8AA 0.9900 . ?
C8 H8AB 0.9900 . ?
C8 H8BC 0.9900 . ?
C8 H8BD 0.9900 . ?
C8 C9A 1.445(11) . ?
C8 C9B 1.67(2) . ?
C9A H9AA 0.9900 . ?
C9A H9AB 0.9900 . ?
C9A C10A 1.552(16) . ?
C10A H10A 1.0000 . ?
C10A C11A 1.471(16) . ?
C10A C12A 1.501(15) . ?
C11A H11A 0.9800 . ?
C11A H11B 0.9800 . ?
C11A H11C 0.9800 . ?
C12A H12A 0.9800 . ?
C12A H12B 0.9800 . ?
C12A H12C 0.9800 . ?
C9B H9BA 0.9900 . ?
C9B H9BB 0.9900 . ?
C9B C10B 1.58(3) . ?
C10B H10B 1.0000 . ?
C10B C11B 1.53(3) . ?
C10B C12B 1.542(18) . ?
C11B H11D 0.9800 . ?
C11B H11E 0.9800 . ?
C11B H11F 0.9800 . ?
C12B H12D 0.9800 . ?
C12B H12E 0.9800 . ?
C12B H12F 0.9800 . ?
C13 C14 1.398(5) . ?
C14 C15 1.390(7) . ?
C15 C16 1.393(7) . ?
C15 O1A 1.410(7) . ?
C15 O1B 1.372(8) . ?
C16 H16 0.9500 . ?
C16 C17 1.392(5) . ?
C17 C18 1.465(6) . ?
C19 C20 1.394(5) . ?
C19 C24 1.407(5) . ?
C20 H20 0.9500 . ?
C20 C21 1.382(6) . ?
C21 H21 0.9500 . ?
C21 C22 1.400(6) . ?
C22 H22 0.9500 . ?
C22 C23 1.381(6) . ?
C23 H23 0.9500 . ?
C23 C24 1.384(6) . ?
C25 H25A 0.9900 . ?
C25 H25B 0.9900 . ?
C25 C26 1.517(6) . ?
C26 H26A 0.9900 . ?
C26 H26B 0.9900 . ?
C26 C27 1.541(5) . ?
C27 H27 1.0000 . ?
C27 C28 1.527(7) . ?
C27 C29 1.482(8) . ?
C28 H28A 0.9800 . ?
C28 H28B 0.9800 . ?
C28 H28C 0.9800 . ?
C29 H29A 0.9800 . ?
C29 H29B 0.9800 . ?
C29 H29C 0.9800 . ?
O1A C30A 1.457(10) . ?
C30A H30A 0.9900 . ?
C30A H30B 0.9900 . ?
C30A C31A 1.512(13) . ?
C31A H31A 0.9900 . ?
C31A H31B 0.9900 . ?
C31A C32A 1.525(14) . ?
C32A H32A 0.9900 . ?
C32A H32B 0.9900 . ?
C32A C33A 1.569(15) . ?
C33A H33A 0.9900 . ?
C33A H33B 0.9900 . ?
C33A C34 1.450(11) . ?
O1B C30B 1.441(14) . ?
C30B H30C 0.9900 . ?
C30B H30D 0.9900 . ?
C30B C31B 1.517(17) . ?
C31B H31C 0.9900 . ?
C31B H31D 0.9900 . ?
C31B C32B 1.507(18) . ?
C32B H32C 0.9900 . ?
C32B H32D 0.9900 . ?
C32B C33B 1.52(2) . ?
C33B H33C 0.9900 . ?
C33B H33D 0.9900 . ?
C33B C34 1.701(14) . ?
C34 C35 1.411(8) . ?
C34 C47 1.376(10) . ?
C35 C36 1.437(8) . ?
C35 C48 1.416(6) . ?
C36 H36 0.9500 . ?
C36 C37 1.342(8) . ?
C37 H37 0.9500 . ?
C37 C38 1.437(7) . ?
C38 C39 1.387(7) . ?
C38 C49 1.419(6) . ?
C39 H39 0.9500 . ?
C39 C40 1.404(8) . ?
C40 H40 0.9500 . ?
C40 C41 1.369(8) . ?
C41 H41 0.9500 . ?
C41 C42 1.381(7) . ?
C42 C43 1.427(7) . ?
C42 C49 1.420(6) . ?
C43 H43 0.9500 . ?
C43 C44 1.333(7) . ?
C44 H44 0.9500 . ?
C44 C45 1.421(7) . ?
C45 C46 1.385(8) . ?
C45 C48 1.431(6) . ?
C46 H46 0.9500 . ?
C46 C47 1.367(10) . ?
C47 H47 0.9500 . ?
C48 C49 1.427(6) . ?
C50 F1A 1.290(9) . ?
C50 F2A 1.361(9) . ?
C50 F3A 1.271(10) . ?
C50 F1B 1.341(10) . ?
C50 F2B 1.232(10) . ?
C50 F3B 1.252(13) . ?
C50 C51 1.540(6) . ?
C51 C52 1.389(5) . ?
C52 H52 0.9500 . ?
C52 C53 1.382(5) . ?
C53 C54 1.532(5) . ?
C55 C56 1.535(7) . ?
C56 C57 1.406(7) . ?
C57 H57 0.9500 . ?
C57 C58 1.380(7) . ?
C58 C59 1.523(6) . ?
C60 C61 1.535(6) . ?
C61 C62 1.388(6) . ?
C62 H62 0.9500 . ?
C62 C63 1.391(6) . ?
C63 C64 1.512(6) . ?

loop_
_geom_torsion_atom_site_label_1
_geom_torsion_atom_site_label_2
_geom_torsion_atom_site_label_3
_geom_torsion_atom_site_label_4
_geom_torsion
_geom_torsion_site_symmetry_1
_geom_torsion_site_symmetry_2
_geom_torsion_site_symmetry_3
_geom_torsion_site_symmetry_4
_geom_torsion_publ_flag
Y1 O2 C51 C50 -156.5(3) . . . . ?
Y1 O2 C51 C52 26.3(6) . . . . ?
Y1 O3 C53 C52 -16.1(6) . . . . ?
Y1 O3 C53 C54 166.2(2) . . . . ?
Y1 O4 C56 C55 -175.3(3) . . . . ?
Y1 O4 C56 C57 1.5(7) . . . . ?
Y1 O5 C58 C57 -10.2(7) . . . . ?
Y1 O5 C58 C59 163.6(3) . . . . ?
Y1 O6 C61 C60 -151.2(3) . . . . ?
Y1 O6 C61 C62 33.4(6) . . . . ?
Y1 O7 C63 C62 -14.6(6) . . . . ?
Y1 O7 C63 C64 165.5(3) . . . . ?
Y1 N1 C1 C2 -19.0(6) . . . . ?
Y1 N1 C1 C6 158.2(3) . . . . ?
Y1 N1 C7 N2 -163.1(3) . . . . ?
Y1 N1 C7 C13 15.3(5) . . . . ?
Y1 N3 C13 C7 -10.8(4) . . . . ?
Y1 N3 C13 C14 169.1(3) . . . . ?
Y1 N3 C17 C16 -168.5(3) . . . . ?
Y1 N3 C17 C18 7.4(4) . . . . ?
Y1 N4 C18 N5 -153.3(2) . . . . ?
Y1 N4 C18 C17 27.5(4) . . . . ?
Y1 N4 C19 C20 -31.1(6) . . . . ?
Y1 N4 C19 C24 148.3(2) . . . . ?
F10 C55 C56 O4 103.8(6) . . . . ?
F10 C55 C56 C57 -73.4(7) . . . . ?
F11 C55 C56 O4 -139.1(5) . . . . ?
F11 C55 C56 C57 43.8(7) . . . . ?
F12 C55 C56 O4 -16.5(7) . . . . ?
F12 C55 C56 C57 166.4(5) . . . . ?
F13 C60 C61 O6 -79.1(5) . . . . ?
F13 C60 C61 C62 96.8(5) . . . . ?
F14 C60 C61 O6 159.2(4) . . . . ?
F14 C60 C61 C62 -24.9(6) . . . . ?
F15 C60 C61 O6 41.7(6) . . . . ?
F15 C60 C61 C62 -142.3(5) . . . . ?
O2 C51 C52 C53 -0.2(6) . . . . ?
O3 C53 C54 F4 -40.8(5) . . . . ?
O3 C53 C54 F5 -162.8(3) . . . . ?
O3 C53 C54 F6 77.3(4) . . . . ?
O4 C56 C57 C58 0.0(7) . . . . ?
O5 C58 C59 F7 40.2(5) . . . . ?
O5 C58 C59 F8 162.4(4) . . . . ?
O5 C58 C59 F9 -78.6(5) . . . . ?
O6 C61 C62 C63 -2.1(7) . . . . ?
O7 C63 C64 F16 169.0(4) . . . . ?
O7 C63 C64 F17 -74.0(5) . . . . ?
O7 C63 C64 F18 45.3(6) . . . . ?
N1 C1 C2 C3 175.6(4) . . . . ?
N1 C1 C6 N2 1.6(5) . . . . ?
N1 C1 C6 C5 -177.9(5) . . . . ?
N1 C7 C13 N3 -3.0(5) . . . . ?
N1 C7 C13 C14 177.1(4) . . . . ?
N2 C7 C13 N3 175.2(4) . . . . ?
N2 C7 C13 C14 -4.8(7) . . . . ?
N2 C8 C9A C10A -166.9(8) . . . . ?
N2 C8 C9B C10B -179.9(14) . . . . ?
N3 C13 C14 C15 -1.1(6) . . . . ?
N3 C17 C18 N4 -23.5(5) . . . . ?
N3 C17 C18 N5 157.5(3) . . . . ?
N4 C19 C20 C21 178.5(4) . . . . ?
N4 C19 C24 N5 0.4(4) . . . . ?
N4 C19 C24 C23 -178.9(3) . . . . ?
N5 C25 C26 C27 178.8(4) . . . . ?
C1 N1 C7 N2 -2.3(4) . . . . ?
C1 N1 C7 C13 176.2(3) . . . . ?
C1 C2 C3 C4 1.8(7) . . . . ?
C2 C1 C6 N2 179.1(4) . . . . ?
C2 C1 C6 C5 -0.4(7) . . . . ?
C2 C3 C4 C5 -0.7(9) . . . . ?
C3 C4 C5 C6 -0.9(9) . . . . ?
C4 C5 C6 N2 -177.9(5) . . . . ?
C4 C5 C6 C1 1.5(9) . . . . ?
C6 N2 C7 N1 3.3(5) . . . . ?
C6 N2 C7 C13 -175.0(4) . . . . ?
C6 N2 C8 C9A 85.4(8) . . . . ?
C6 N2 C8 C9B 102.4(11) . . . . ?
C6 C1 C2 C3 -1.2(7) . . . . ?
C7 N1 C1 C2 -176.8(4) . . . . ?
C7 N1 C1 C6 0.4(5) . . . . ?
C7 N2 C6 C1 -2.8(5) . . . . ?
C7 N2 C6 C5 176.6(5) . . . . ?
C7 N2 C8 C9A -89.1(8) . . . . ?
C7 N2 C8 C9B -72.1(11) . . . . ?
C7 C13 C14 C15 178.8(4) . . . . ?
C8 N2 C6 C1 -178.5(4) . . . . ?
C8 N2 C6 C5 0.9(8) . . . . ?
C8 N2 C7 N1 178.4(4) . . . . ?
C8 N2 C7 C13 0.1(7) . . . . ?
C8 C9A C10A C11A -175.5(10) . . . . ?
C8 C9A C10A C12A -49.5(15) . . . . ?
C8 C9B C10B C11B 170.2(16) . . . . ?
C8 C9B C10B C12B 44(3) . . . . ?
C13 N3 C17 C16 1.9(5) . . . . ?
C13 N3 C17 C18 177.8(3) . . . . ?
C13 C14 C15 C16 2.5(6) . . . . ?
C13 C14 C15 O1A -179.9(5) . . . . ?
C13 C14 C15 O1B -175.4(5) . . . . ?
C14 C15 C16 C17 -1.8(6) . . . . ?
C14 C15 O1A C30A 15.4(8) . . . . ?
C14 C15 O1B C30B 167.5(6) . . . . ?
C15 C16 C17 N3 -0.5(6) . . . . ?
C15 C16 C17 C18 -176.0(3) . . . . ?
C15 O1A C30A C31A 170.8(6) . . . . ?
C15 O1B C30B C31B -159.6(8) . . . . ?
C16 C15 O1A C30A -166.8(5) . . . . ?
C16 C15 O1B C30B -9.8(11) . . . . ?
C16 C17 C18 N4 152.4(4) . . . . ?
C16 C17 C18 N5 -26.6(6) . . . . ?
C17 N3 C13 C7 178.9(3) . . . . ?
C17 N3 C13 C14 -1.1(5) . . . . ?
C18 N4 C19 C20 179.5(4) . . . . ?
C18 N4 C19 C24 -1.1(4) . . . . ?
C18 N5 C24 C19 0.5(4) . . . . ?
C18 N5 C24 C23 179.7(4) . . . . ?
C18 N5 C25 C26 109.4(5) . . . . ?
C19 N4 C18 N5 1.5(4) . . . . ?
C19 N4 C18 C17 -177.7(3) . . . . ?
C19 C20 C21 C22 0.7(6) . . . . ?
C20 C19 C24 N5 179.8(3) . . . . ?
C20 C19 C24 C23 0.5(6) . . . . ?
C20 C21 C22 C23 -0.3(7) . . . . ?
C21 C22 C23 C24 -0.1(6) . . . . ?
C22 C23 C24 N5 -179.2(4) . . . . ?
C22 C23 C24 C19 0.0(6) . . . . ?
C24 N5 C18 N4 -1.3(4) . . . . ?
C24 N5 C18 C17 177.8(3) . . . . ?
C24 N5 C25 C26 -81.9(5) . . . . ?
C24 C19 C20 C21 -0.8(5) . . . . ?
C25 N5 C18 N4 168.8(3) . . . . ?
C25 N5 C18 C17 -12.1(6) . . . . ?
C25 N5 C24 C19 -170.5(3) . . . . ?
C25 N5 C24 C23 8.7(6) . . . . ?
C25 C26 C27 C28 72.1(6) . . . . ?
C25 C26 C27 C29 -167.2(5) . . . . ?
O1A C15 C16 C17 -180.0(4) . . . . ?
O1A C30A C31A C32A -51.6(11) . . . . ?
C30A C31A C32A C33A -59.1(12) . . . . ?
C31A C32A C33A C34 95.7(13) . . . . ?
C32A C33A C34 C35 60.3(14) . . . . ?
C32A C33A C34 C47 -110.3(10) . . . . ?
C33A C34 C35 C36 13.7(11) . . . . ?
C33A C34 C35 C48 -166.7(8) . . . . ?
C33A C34 C47 C46 168.9(7) . . . . ?
O1B C15 C16 C17 175.1(6) . . . . ?
O1B C30B C31B C32B 155.5(13) . . . . ?
C30B C31B C32B C33B -83.9(17) . . . . ?
C31B C32B C33B C34 40.7(18) . . . . ?
C32B C33B C34 C35 91.4(11) . . . . ?
C32B C33B C34 C47 -100.0(13) . . . . ?
C33B C34 C35 C36 -5.9(8) . . . . ?
C33B C34 C35 C48 173.8(6) . . . . ?
C33B C34 C47 C46 -170.6(9) . . . . ?
C34 C35 C36 C37 179.6(5) . . . . ?
C34 C35 C48 C45 -0.6(7) . . . . ?
C34 C35 C48 C49 179.6(5) . . . . ?
C35 C34 C47 C46 -2.9(10) . . . . ?
C35 C36 C37 C38 0.6(8) . . . . ?
C35 C48 C49 C38 1.2(6) . . . . ?
C35 C48 C49 C42 -178.7(4) . . . . ?
C36 C35 C48 C45 179.1(4) . . . . ?
C36 C35 C48 C49 -0.8(7) . . . . ?
C36 C37 C38 C39 178.9(5) . . . . ?
C36 C37 C38 C49 -0.2(7) . . . . ?
C37 C38 C39 C40 -178.3(5) . . . . ?
C37 C38 C49 C42 179.1(4) . . . . ?
C37 C38 C49 C48 -0.7(6) . . . . ?
C38 C39 C40 C41 -0.6(8) . . . . ?
C39 C38 C49 C42 0.0(6) . . . . ?
C39 C38 C49 C48 -179.8(4) . . . . ?
C39 C40 C41 C42 -0.5(7) . . . . ?
C40 C41 C42 C43 -178.4(4) . . . . ?
C40 C41 C42 C49 1.4(7) . . . . ?
C41 C42 C43 C44 -179.6(4) . . . . ?
C41 C42 C49 C38 -1.1(6) . . . . ?
C41 C42 C49 C48 178.7(4) . . . . ?
C42 C43 C44 C45 0.2(7) . . . . ?
C43 C42 C49 C38 178.7(4) . . . . ?
C43 C42 C49 C48 -1.5(6) . . . . ?
C43 C44 C45 C46 -178.1(5) . . . . ?
C43 C44 C45 C48 -0.2(7) . . . . ?
C44 C45 C46 C47 -179.2(5) . . . . ?
C44 C45 C48 C35 179.5(4) . . . . ?
C44 C45 C48 C49 -0.6(6) . . . . ?
C45 C46 C47 C34 -0.2(10) . . . . ?
C45 C48 C49 C38 -178.7(4) . . . . ?
C45 C48 C49 C42 1.5(6) . . . . ?
C46 C45 C48 C35 -2.5(7) . . . . ?
C46 C45 C48 C49 177.4(4) . . . . ?
C47 C34 C35 C36 -176.4(6) . . . . ?
C47 C34 C35 C48 3.2(9) . . . . ?
C48 C35 C36 C37 -0.1(7) . . . . ?
C48 C45 C46 C47 2.9(8) . . . . ?
C49 C38 C39 C40 0.8(7) . . . . ?
C49 C42 C43 C44 0.6(6) . . . . ?
C50 C51 C52 C53 -177.4(4) . . . . ?
F1A C50 C51 O2 15.2(13) . . . . ?
F1A C50 C51 C52 -167.2(12) . . . . ?
F2A C50 C51 O2 -100.3(11) . . . . ?
F2A C50 C51 C52 77.3(11) . . . . ?
F3A C50 C51 O2 144.5(9) . . . . ?
F3A C50 C51 C52 -37.9(10) . . . . ?
F1B C50 C51 O2 69.6(15) . . . . ?
F1B C50 C51 C52 -112.8(15) . . . . ?
F2B C50 C51 O2 -47.1(17) . . . . ?
F2B C50 C51 C52 130.5(16) . . . . ?
F3B C50 C51 O2 -177.3(16) . . . . ?
F3B C50 C51 C52 0.2(16) . . . . ?
C51 C52 C53 O3 -5.0(6) . . . . ?
C51 C52 C53 C54 172.6(3) . . . . ?
C52 C53 C54 F4 141.3(4) . . . . ?
C52 C53 C54 F5 19.3(5) . . . . ?
C52 C53 C54 F6 -100.6(4) . . . . ?
C55 C56 C57 C58 176.7(4) . . . . ?
C56 C57 C58 O5 4.4(7) . . . . ?
C56 C57 C58 C59 -169.4(4) . . . . ?
C57 C58 C59 F7 -145.2(4) . . . . ?
C57 C58 C59 F8 -23.0(6) . . . . ?
C57 C58 C59 F9 96.0(5) . . . . ?
C60 C61 C62 C63 -177.3(4) . . . . ?
C61 C62 C63 O7 -7.1(7) . . . . ?
C61 C62 C63 C64 172.9(4) . . . . ?
C62 C63 C64 F16 -11.0(6) . . . . ?
C62 C63 C64 F17 106.0(5) . . . . ?
C62 C63 C64 F18 -134.7(4) . . . . ?

loop_
_exptl_oxdiff_crystal_face_indexfrac_h
_exptl_oxdiff_crystal_face_indexfrac_k
_exptl_oxdiff_crystal_face_indexfrac_l
_exptl_oxdiff_crystal_face_x
_exptl_oxdiff_crystal_face_y
_exptl_oxdiff_crystal_face_z
0.0000 -1.0006 0.0002 0.0478 -0.0272 0.0065
-0.0000 1.0006 -0.0002 -0.0478 0.0272 -0.0065
2.0014 -1.0001 -0.0023 0.1727 0.1875 -0.0169
-2.0014 1.0001 0.0023 -0.1727 -0.1875 0.0169
0.0008 -0.0005 1.0003 -0.0042 0.0130 0.0841
-0.0008 0.0005 -1.0003 0.0042 -0.0130 -0.0841
